data_4348048
loop_
_publ_author_name
'Serin, Spencer C.'
'Pick, Fraser S.'
'Dake, Gregory R.'
'Gates, Derek P.'

_publ_section_title
;
 Copper(I) Complexes of Pyridine-Bridged Phosphaalkene-Oxazoline Pincer
 Ligands.
;
_journal_issue 13
_journal_name_full 'Inorganic chemistry'
_journal_page_first 6670
_journal_page_last 6678
_journal_paper_doi 10.1021/acs.inorgchem.6b00917
_journal_volume 55
_journal_year 2016
_chemical_absolute_configuration syn
_chemical_formula_moiety '0.5(C56.98 H61 Cu2 F3 N5 O5 P2 S), 0.5(C F3 O3 S)'
_chemical_formula_sum 'C28.99 H30.5 Cu F3 N2.5 O4 P S'
_chemical_formula_weight 661.51
_space_group_crystal_system triclinic
_space_group_IT_number 1
_space_group_name_Hall 'P 1'
_space_group_name_H-M_alt 'P 1'
_atom_sites_solution_hydrogens geom
_atom_sites_solution_primary direct
_audit_creation_date 2015-07-30
_audit_creation_method
;
Olex2 1.2
(compiled 2015.01.26 svn.r3150 for OlexSys, GUI svn.r4998)
;
_cell_angle_alpha 92.416(2)
_cell_angle_beta 107.396(2)
_cell_angle_gamma 104.977(2)
_cell_formula_units_Z 2
_cell_length_a 11.3994(11)
_cell_length_b 11.7624(11)
_cell_length_c 12.2529(12)
_cell_measurement_reflns_used 9482
_cell_measurement_temperature 90(2)
_cell_measurement_theta_max 29.96
_cell_measurement_theta_min 2.35
_cell_volume 1501.8(3)
_computing_cell_refinement 'SAINT v8.34A (Bruker, 2013)'
_computing_data_reduction 'SAINT v8.34A (Bruker, 2013)'
_computing_molecular_graphics 'Olex2 (Dolomanov et al., 2009)'
_computing_publication_material 'Olex2 (Dolomanov et al., 2009)'
_computing_structure_refinement 'XL (Sheldrick, 2008)'
_computing_structure_solution 'SIR2004 (Burla et al., 2007)'
_diffrn_ambient_temperature 90(2)
_diffrn_detector 'Bruker APEX2 area detector'
_diffrn_detector_area_resol_mean 7.9
_diffrn_detector_type 'Bruker-Nonius APEXII CCD area detector'
_diffrn_measured_fraction_theta_full 0.999
_diffrn_measured_fraction_theta_max 0.990
_diffrn_measurement_device 'Bruker-Nonius APEXII CCD area detector and D8 diffractometer'
_diffrn_measurement_device_type 'Bruker D8 diffractometer'
_diffrn_measurement_method '\w and \f scans'
_diffrn_radiation_monochromator 'TRIUMPH curved-crystal'
_diffrn_radiation_probe x-ray
_diffrn_radiation_type MoK\a
_diffrn_radiation_wavelength 0.71073
_diffrn_reflns_av_R_equivalents 0.0264
_diffrn_reflns_av_unetI/netI 0.0531
_diffrn_reflns_Laue_measured_fraction_full 0.999
_diffrn_reflns_Laue_measured_fraction_max 0.990
_diffrn_reflns_limit_h_max 16
_diffrn_reflns_limit_h_min -16
_diffrn_reflns_limit_k_max 16
_diffrn_reflns_limit_k_min -16
_diffrn_reflns_limit_l_max 17
_diffrn_reflns_limit_l_min -14
_diffrn_reflns_number 33061
_diffrn_reflns_point_group_measured_fraction_full 0.855
_diffrn_reflns_point_group_measured_fraction_max 0.807
_diffrn_reflns_theta_full 26.000
_diffrn_reflns_theta_max 30.145
_diffrn_reflns_theta_min 1.756
_diffrn_source 'sealed X-ray tube'
_diffrn_standards_number 0
_exptl_absorpt_coefficient_mu 0.907
_exptl_absorpt_correction_T_max 0.7460
_exptl_absorpt_correction_T_min 0.6815
_exptl_absorpt_correction_type multi-scan
_exptl_absorpt_process_details
;
SADABS-2014/5 (Bruker,2014/5) was used for absorption correction.
wR2(int) was 0.0637 before and 0.0509 after correction.
The Ratio of minimum to maximum transmission is 0.9135.
The \l/2 correction factor is 0.00150.
;
_exptl_crystal_colour orange
_exptl_crystal_colour_primary orange
_exptl_crystal_density_diffrn 1.463
_exptl_crystal_description prism
_exptl_crystal_F_000 682
_exptl_crystal_size_max 0.28
_exptl_crystal_size_mid 0.12
_exptl_crystal_size_min 0.1
_refine_diff_density_max 1.336
_refine_diff_density_min -0.404
_refine_diff_density_rms 0.068
_refine_ls_abs_structure_details
;
 Flack x determined using 4053 quotients [(I+)-(I-)]/[(I+)+(I-)]
 (Parsons, Flack and Wagner, Acta Cryst. B69 (2013) 249-259).
;
_refine_ls_abs_structure_Flack 0.010(4)
_refine_ls_extinction_method none
_refine_ls_goodness_of_fit_ref 1.043
_refine_ls_hydrogen_treatment constr
_refine_ls_matrix_type full
_refine_ls_number_parameters 833
_refine_ls_number_reflns 14333
_refine_ls_number_restraints 802
_refine_ls_restrained_S_all 1.037
_refine_ls_R_factor_all 0.0526
_refine_ls_R_factor_gt 0.0400
_refine_ls_shift/su_max 0.001
_refine_ls_shift/su_mean 0.000
_refine_ls_structure_factor_coef Fsqd
_refine_ls_weighting_details 'w=1/[\s^2^(Fo^2^)+(0.0507P)^2^+0.0373P] where P=(Fo^2^+2Fc^2^)/3'
_refine_ls_weighting_scheme calc
_refine_ls_wR_factor_gt 0.0915
_refine_ls_wR_factor_ref 0.0977
_reflns_Friedel_coverage 0.632
_reflns_Friedel_fraction_full 0.710
_reflns_Friedel_fraction_max 0.625
_reflns_number_gt 12028
_reflns_number_total 14333
_reflns_threshold_expression 'I > 2\s(I)'
_cod_data_source_file ic6b00917_si_004.cif
_cod_data_source_block mo_dg318_0m_a
_cod_depositor_comments
;
The following automatic conversions were performed:

data item '_diffrn_radiation_probe' value 'X-ray' was changed to
'x-ray' in accordance with the
/home/saulius/struct/COD-crude-data/automatic-downloads/DataCite-retrospective/ACS/depositions/lib/dictionaries/cif_core.dic
dictionary named 'cif_core.dic' version 2.4.2 last updated on
2011-04-26.

Automatic conversion script
Id: cif_fix_values 6909 2019-04-08 15:41:33Z antanas 
;
_cod_original_formula_sum 'C28.99 H30.50 Cu F3 N2.50 O4 P S'
_cod_database_code 4348048
_shelx_space_group_comment
;
The symmetry employed for this shelxl refinement is uniquely defined
by the following loop, which should always be used as a source of
symmetry information in preference to the above space-group names.
They are only intended as comments.
;
_shelx_estimated_absorpt_t_max 0.915
_shelx_estimated_absorpt_t_min 0.785
_olex2_refinement_description
;
1. Fixed Uiso
 At 1.2 times of:
  All C(H) groups, All C(H,H) groups
 At 1.5 times of:
  All C(H,H,H) groups
2. Restrained distances
 S1A-O5A \\sim S1-O4 \\sim S1-O5 \\sim S1A-O4A
 with sigma of 0.01
 S1A-O3A \\sim S1-O3
 with sigma of 0.01
 F3A-C57 \\sim F2A-C57 \\sim F1A-C57
 with sigma of 0.01
3. Rigid body (RIGU) restrains
 All non-hydrogen atoms
 with sigma for 1-2 distances of 0.004 and sigma for 1-3 distances of 0.004
4. Others
 Sof(O5A)=Sof(F2)=Sof(F1)=Sof(F3)=Sof(O4A)=Sof(S1A)=Sof(O3A)=1-FVAR(1)
 Sof(S1)=Sof(O3)=Sof(F2A)=Sof(F1A)=Sof(F3A)=Sof(C57)=Sof(O4)=Sof(O5)=FVAR(1)
5.a Ternary CH refined with riding coordinates:
 C16(H16), C15(H15), C42(H42), C43(H43)
5.b Secondary CH2 refined with riding coordinates:
 C14(H14A,H14B), C41(H41A,H41B)
5.c Aromatic/amide H refined with riding coordinates:
 C9(H9), C30(H30), C31(H31), C37(H37), C10(H10), C36(H36), C38(H38), C23(H23),
 C6(H6), C50(H50), C11(H11), C33(H33), C34(H34), C21(H21), C48(H48), C32(H32),
 C4(H4), C5(H5), C3(H3), C7(H7)
5.d Idealised Me refined as rotating group:
 C53(H53A,H53B,H53C), C26(H26A,H26B,H26C), C56(H56A,H56B,H56C), C17(H17A,H17B,
 H17C), C27(H27A,H27B,H27C), C18(H18A,H18B,H18C), C25(H25A,H25B,H25C), C52(H52A,
 H52B,H52C), C54(H54A,H54B,H54C), C45(H45A,H45B,H45C), C44(H44A,H44B,H44C)
;
_shelx_shelxl_version_number 2014/7
_olex2_submission_special_instructions 'No special instructions were received'

loop_
_space_group_symop_operation_xyz
'x, y, z'

loop_
_atom_site_label
_atom_site_type_symbol
_atom_site_fract_x
_atom_site_fract_y
_atom_site_fract_z
_atom_site_U_iso_or_equiv
_atom_site_adp_type
_atom_site_occupancy
_atom_site_site_symmetry_order
_atom_site_calc_flag
_atom_site_refinement_flags_posn
_atom_site_refinement_flags_adp
_atom_site_refinement_flags_occupancy
_atom_site_disorder_assembly
_atom_site_disorder_group
Cu1 Cu 0.64436(4) 0.81177(3) 0.68946(4) 0.02769(11) Uani 1 1 d . U . . .
Cu2 Cu 0.36366(4) 0.59823(4) 0.50425(4) 0.02953(11) Uani 1 1 d . U . . .
S2 S 0.23360(8) -0.02935(8) 0.04901(8) 0.02702(18) Uani 1 1 d . U . . .
P2 P 0.62019(8) 0.63602(8) 0.74507(8) 0.02188(18) Uani 1 1 d . U . . .
P1 P 0.51765(9) 0.62274(8) 0.43115(8) 0.0282(2) Uani 1 1 d . U . . .
S1 S 0.1520(3) 0.3400(3) 0.4879(3) 0.0241(6) Uani 0.564(4) 1 d D U P A 1
F4 F 0.1453(3) 0.1560(2) 0.0463(3) 0.0528(7) Uani 1 1 d . U . . .
F6 F 0.0023(2) -0.0100(2) 0.0218(3) 0.0563(8) Uani 1 1 d . U . . .
N3 N 0.3432(3) 0.6550(3) 0.6656(3) 0.0271(6) Uani 1 1 d . U . . .
O8 O 0.1994(3) -0.0398(3) -0.0740(3) 0.0436(7) Uani 1 1 d . U . . .
O7 O 0.2028(3) -0.1395(3) 0.0947(3) 0.0437(7) Uani 1 1 d . U . . .
N2 N 0.5672(3) 0.9239(3) 0.7628(3) 0.0285(6) Uani 1 1 d . U . . .
O6 O 0.3572(3) 0.0494(3) 0.1102(3) 0.0459(8) Uani 1 1 d . U . . .
O2 O 0.1336(3) 0.8137(3) 0.5052(3) 0.0507(8) Uani 1 1 d . U . . .
O1 O 0.4416(3) 1.0467(3) 0.7222(3) 0.0403(7) Uani 1 1 d . U . . .
N1 N 0.5360(3) 0.8721(3) 0.5350(3) 0.0289(6) Uani 1 1 d . U . . .
F5 F 0.1382(4) 0.0599(4) 0.1899(3) 0.0844(11) Uani 1 1 d . U . . .
N5 N 0.8170(3) 0.9085(3) 0.6861(3) 0.0290(7) Uani 1 1 d . U . . .
O3 O 0.2743(7) 0.4111(8) 0.4957(7) 0.0359(18) Uani 0.564(4) 1 d D U P A 1
N4 N 0.2259(3) 0.6865(3) 0.4446(3) 0.0366(8) Uani 1 1 d . U . . .
C9 C 0.4785(4) 0.9217(4) 0.3422(4) 0.0382(9) Uani 1 1 d . U . . .
H9 H 0.4780 0.9091 0.2650 0.046 Uiso 1 1 calc R . . . .
C55 C 0.9160(4) 0.9623(3) 0.6847(3) 0.0280(8) Uani 1 1 d . U . . .
C53 C 0.5672(4) 0.3661(3) 0.6398(4) 0.0297(8) Uani 1 1 d . U . . .
H53A H 0.5217 0.3184 0.6862 0.045 Uiso 1 1 calc GR . . . .
H53B H 0.5718 0.3138 0.5777 0.045 Uiso 1 1 calc GR . . . .
H53C H 0.5212 0.4227 0.6064 0.045 Uiso 1 1 calc GR . . . .
C30 C 0.5944(4) 0.4612(3) 0.9526(3) 0.0302(8) Uani 1 1 d . U . . .
H30 H 0.6773 0.5130 0.9637 0.036 Uiso 1 1 calc R . . . .
C46 C 0.7334(3) 0.5479(3) 0.7719(3) 0.0249(7) Uani 1 1 d . U . . .
F2A F 0.2679(4) 0.1917(3) 0.5931(3) 0.0324(10) Uani 0.564(4) 1 d D U P A 1
C31 C 0.5793(4) 0.3734(3) 1.0227(4) 0.0357(9) Uani 1 1 d . U . . .
H31 H 0.6514 0.3665 1.0829 0.043 Uiso 1 1 calc R . . . .
C24 C 0.5163(4) 0.4084(4) 0.3281(4) 0.0379(10) Uani 1 1 d . U . . .
C13 C 0.5003(4) 0.9738(3) 0.6878(4) 0.0321(8) Uani 1 1 d . U . . .
C35 C 0.3936(3) 0.6302(3) 0.7721(3) 0.0243(7) Uani 1 1 d . U . . .
C20 C 0.7257(4) 0.5271(3) 0.4562(3) 0.0292(8) Uani 1 1 d . U . . .
C37 C 0.2615(4) 0.7231(3) 0.8442(4) 0.0353(9) Uani 1 1 d . U . . .
H37 H 0.2345 0.7466 0.9056 0.042 Uiso 1 1 calc R . . . .
C19 C 0.5951(4) 0.5149(3) 0.3986(3) 0.0296(8) Uani 1 1 d . U . . .
C10 C 0.4277(4) 1.0085(4) 0.3754(4) 0.0438(10) Uani 1 1 d . U . . .
H10 H 0.3909 1.0547 0.3206 0.053 Uiso 1 1 calc R . . . .
C8 C 0.5296(3) 0.8539(3) 0.4237(3) 0.0297(8) Uani 1 1 d . U . . .
C29 C 0.4897(3) 0.4748(3) 0.8660(3) 0.0232(7) Uani 1 1 d . U . . .
C12 C 0.4869(4) 0.9574(3) 0.5649(4) 0.0321(8) Uani 1 1 d . U . . .
C58 C 0.1244(4) 0.0472(4) 0.0778(4) 0.0373(9) Uani 1 1 d . U . . .
C1 C 0.5745(3) 0.7551(3) 0.3884(3) 0.0286(8) Uani 1 1 d . U . . .
C36 C 0.3522(4) 0.6620(3) 0.8638(4) 0.0291(8) Uani 1 1 d . U . . .
H36 H 0.3867 0.6412 0.9383 0.035 Uiso 1 1 calc R . . . .
C51 C 0.8594(3) 0.6034(4) 0.8442(4) 0.0348(9) Uani 1 1 d . U . . .
C38 C 0.2100(4) 0.7501(4) 0.7346(4) 0.0345(9) Uani 1 1 d . U . . .
H38 H 0.1472 0.7921 0.7192 0.041 Uiso 1 1 calc R . . . .
C26 C 0.8172(3) 0.6396(3) 0.5295(3) 0.0302(8) Uani 1 1 d . U . . .
H26A H 0.8442 0.6968 0.4797 0.045 Uiso 1 1 calc GR . . . .
H26B H 0.8925 0.6218 0.5811 0.045 Uiso 1 1 calc GR . . . .
H26C H 0.7743 0.6735 0.5755 0.045 Uiso 1 1 calc GR . . . .
C47 C 0.7007(3) 0.4326(3) 0.7151(3) 0.0276(7) Uani 1 1 d . U . . .
C23 C 0.5699(5) 0.3155(4) 0.3192(4) 0.0438(11) Uani 1 1 d . U . . .
H23 H 0.5174 0.2437 0.2713 0.053 Uiso 1 1 calc R . . . .
C16 C 0.6998(4) 1.0363(3) 0.9558(4) 0.0370(9) Uani 1 1 d . U . . .
H16 H 0.7526 0.9792 0.9684 0.044 Uiso 1 1 calc R . . . .
C28 C 0.4991(3) 0.5733(3) 0.7955(3) 0.0217(7) Uani 1 1 d . U . . .
C6 C 0.8300(4) 0.9162(4) 0.2688(4) 0.0401(10) Uani 1 1 d . U . . .
H6 H 0.8964 0.9888 0.2867 0.048 Uiso 1 1 calc R . . . .
C50 C 0.9505(4) 0.5408(5) 0.8594(4) 0.0444(11) Uani 1 1 d . U . . .
H50 H 1.0350 0.5766 0.9102 0.053 Uiso 1 1 calc R . . . .
C11 C 0.4319(4) 1.0265(4) 0.4890(4) 0.0420(10) Uani 1 1 d . U . . .
H11 H 0.3978 1.0846 0.5139 0.050 Uiso 1 1 calc R . . . .
C15 C 0.5653(4) 0.9687(3) 0.8771(4) 0.0326(8) Uani 1 1 d . U . . .
H15 H 0.5289 0.9002 0.9143 0.039 Uiso 1 1 calc R . . . .
C33 C 0.3555(5) 0.3053(4) 0.9180(6) 0.0509(13) Uani 1 1 d . U . . .
H33 H 0.2738 0.2503 0.9045 0.061 Uiso 1 1 calc R . . . .
C39 C 0.2524(3) 0.7140(3) 0.6477(4) 0.0309(8) Uani 1 1 d . U . . .
C34 C 0.3696(4) 0.3944(3) 0.8499(4) 0.0371(10) Uani 1 1 d . U . . .
H34 H 0.2967 0.4015 0.7909 0.045 Uiso 1 1 calc R . . . .
C2 C 0.6574(3) 0.7810(3) 0.3151(3) 0.0282(8) Uani 1 1 d . U . . .
C21 C 0.7741(4) 0.4310(3) 0.4450(4) 0.0357(9) Uani 1 1 d . U . . .
H21 H 0.8619 0.4388 0.4842 0.043 Uiso 1 1 calc R . . . .
C48 C 0.7968(4) 0.3755(4) 0.7313(4) 0.0395(10) Uani 1 1 d . U . . .
H48 H 0.7763 0.2979 0.6922 0.047 Uiso 1 1 calc R . . . .
C56 C 1.0410(4) 1.0295(4) 0.6813(4) 0.0404(10) Uani 1 1 d . U . . .
H56A H 1.0633 0.9889 0.6222 0.061 Uiso 1 1 calc GR . . . .
H56B H 1.1055 1.0356 0.7567 0.061 Uiso 1 1 calc GR . . . .
H56C H 1.0384 1.1092 0.6626 0.061 Uiso 1 1 calc GR . . . .
C40 C 0.2033(4) 0.7352(4) 0.5280(4) 0.0378(9) Uani 1 1 d . U . . .
C32 C 0.4601(5) 0.2957(3) 1.0059(5) 0.0445(11) Uani 1 1 d . U . . .
H32 H 0.4499 0.2357 1.0546 0.053 Uiso 1 1 calc R . . . .
C17 C 0.7647(5) 1.1376(4) 0.9021(5) 0.0500(12) Uani 1 1 d . U . . .
H17A H 0.7677 1.1068 0.8277 0.075 Uiso 1 1 calc GR . . . .
H17B H 0.8521 1.1753 0.9536 0.075 Uiso 1 1 calc GR . . . .
H17C H 0.7161 1.1962 0.8902 0.075 Uiso 1 1 calc GR . . . .
C4 C 0.7137(5) 0.7337(4) 0.1471(5) 0.0490(12) Uani 1 1 d . U . . .
H4 H 0.6993 0.6810 0.0804 0.059 Uiso 1 1 calc R . . . .
C22 C 0.6970(5) 0.3248(4) 0.3781(4) 0.0449(11) Uani 1 1 d . U . . .
C5 C 0.8097(5) 0.8390(4) 0.1735(5) 0.0472(11) Uani 1 1 d . U . . .
H5 H 0.8620 0.8584 0.1256 0.057 Uiso 1 1 calc R . . . .
C49 C 0.9208(4) 0.4285(5) 0.8026(4) 0.0475(11) Uani 1 1 d . U . . .
C14 C 0.4712(4) 1.0448(4) 0.8463(4) 0.0415(10) Uani 1 1 d . U . . .
H14A H 0.3926 1.0089 0.8658 0.050 Uiso 1 1 calc R . . . .
H14B H 0.5114 1.1262 0.8882 0.050 Uiso 1 1 calc R . . . .
C41 C 0.1064(5) 0.8231(5) 0.3826(5) 0.0580(13) Uani 1 1 d . U . . .
H41A H 0.1467 0.9046 0.3702 0.070 Uiso 1 1 calc R . . . .
H41B H 0.0128 0.8028 0.3430 0.070 Uiso 1 1 calc R . . . .
C3 C 0.6380(4) 0.7039(4) 0.2174(4) 0.0394(10) Uani 1 1 d . U . . .
H3 H 0.5724 0.6305 0.1989 0.047 Uiso 1 1 calc R . . . .
C42 C 0.1639(4) 0.7338(5) 0.3375(4) 0.0473(11) Uani 1 1 d . U . . .
H42 H 0.2323 0.7783 0.3071 0.057 Uiso 1 1 calc R . . . .
C27 C 0.7522(6) 0.2213(4) 0.3707(6) 0.0635(16) Uani 1 1 d . U . . .
H27A H 0.6856 0.1539 0.3196 0.095 Uiso 1 1 calc GR . . . .
H27B H 0.7829 0.1984 0.4478 0.095 Uiso 1 1 calc GR . . . .
H27C H 0.8238 0.2449 0.3399 0.095 Uiso 1 1 calc GR . . . .
C18 C 0.6954(6) 1.0795(5) 1.0728(4) 0.0549(14) Uani 1 1 d . U . . .
H18A H 0.6494 1.1401 1.0642 0.082 Uiso 1 1 calc GR . . . .
H18B H 0.7831 1.1136 1.1255 0.082 Uiso 1 1 calc GR . . . .
H18C H 0.6510 1.0126 1.1043 0.082 Uiso 1 1 calc GR . . . .
C25 C 0.3774(4) 0.3941(4) 0.2621(4) 0.0469(12) Uani 1 1 d . U . . .
H25A H 0.3310 0.4015 0.3165 0.070 Uiso 1 1 calc GR . . . .
H25B H 0.3395 0.3157 0.2160 0.070 Uiso 1 1 calc GR . . . .
H25C H 0.3714 0.4558 0.2111 0.070 Uiso 1 1 calc GR . . . .
C7 C 0.7536(3) 0.8886(3) 0.3394(4) 0.0317(8) Uani 1 1 d . U . . .
H7 H 0.7671 0.9432 0.4044 0.038 Uiso 1 1 calc R . . . .
C52 C 0.8975(4) 0.7265(4) 0.9099(4) 0.0453(11) Uani 1 1 d . U . . .
H52A H 0.8960 0.7854 0.8556 0.068 Uiso 1 1 calc GR . . . .
H52B H 0.9841 0.7434 0.9652 0.068 Uiso 1 1 calc GR . . . .
H52C H 0.8370 0.7304 0.9515 0.068 Uiso 1 1 calc GR . . . .
F1A F 0.1051(6) 0.1096(4) 0.4438(5) 0.0569(16) Uani 0.564(4) 1 d D U P A 1
F3A F 0.2810(6) 0.2110(4) 0.4224(5) 0.0482(13) Uani 0.564(4) 1 d D U P A 1
C54 C 1.0235(5) 0.3635(7) 0.8191(6) 0.0742(19) Uani 1 1 d . U . . .
H54A H 1.0668 0.3815 0.7612 0.111 Uiso 1 1 calc GR . . . .
H54B H 0.9833 0.2777 0.8103 0.111 Uiso 1 1 calc GR . . . .
H54C H 1.0862 0.3894 0.8965 0.111 Uiso 1 1 calc GR . . . .
C45 C -0.0389(5) 0.5618(5) 0.2814(5) 0.0608(15) Uani 1 1 d . U . . .
H45A H -0.0027 0.5185 0.3434 0.091 Uiso 1 1 calc GR . . . .
H45B H -0.1014 0.5051 0.2162 0.091 Uiso 1 1 calc GR . . . .
H45C H -0.0815 0.6134 0.3097 0.091 Uiso 1 1 calc GR . . . .
C43 C 0.0677(4) 0.6366(5) 0.2427(4) 0.0542(13) Uani 1 1 d . U . . .
H43 H 0.0264 0.6775 0.1786 0.065 Uiso 1 1 calc R . . . .
C44 C 0.1351(5) 0.5621(6) 0.1939(5) 0.0675(16) Uani 1 1 d . U . . .
H44A H 0.2059 0.6142 0.1741 0.101 Uiso 1 1 calc GR . . . .
H44B H 0.0741 0.5104 0.1245 0.101 Uiso 1 1 calc GR . . . .
H44C H 0.1689 0.5134 0.2516 0.101 Uiso 1 1 calc GR . . . .
C57 C 0.2039(6) 0.2054(5) 0.4867(5) 0.0286(14) Uani 0.564(4) 1 d D U P A 1
O4 O 0.0782(5) 0.3378(5) 0.3699(4) 0.0394(13) Uani 0.564(4) 1 d D U P A 1
O5 O 0.0850(5) 0.3247(6) 0.5698(5) 0.0433(14) Uani 0.564(4) 1 d D U P A 1
O5A O 0.2076(10) 0.2793(7) 0.6268(7) 0.077(3) Uani 0.436(4) 1 d D U P A 2
F2 F -0.0017(8) 0.1393(6) 0.4336(7) 0.070(2) Uani 0.436(4) 1 d . U P A 2
F1 F 0.0520(6) 0.2531(6) 0.3112(5) 0.0503(17) Uani 0.436(4) 1 d . U P A 2
F3 F 0.1798(9) 0.1596(7) 0.4034(8) 0.075(3) Uani 0.436(4) 1 d . U P A 2
O4A O 0.0730(7) 0.3956(7) 0.5251(8) 0.050(2) Uani 0.436(4) 1 d D U P A 2
S1A S 0.1708(4) 0.3386(4) 0.5299(4) 0.0387(10) Uani 0.436(4) 1 d D U P A 2
O3A O 0.2775(9) 0.4313(8) 0.5334(8) 0.0252(19) Uani 0.436(4) 1 d D U P A 2
C57A C 0.0978(10) 0.2166(8) 0.4107(9) 0.038(3) Uani 0.413(16) 1 d . U . A 2

loop_
_atom_site_aniso_label
_atom_site_aniso_U_11
_atom_site_aniso_U_22
_atom_site_aniso_U_33
_atom_site_aniso_U_23
_atom_site_aniso_U_13
_atom_site_aniso_U_12
Cu1 0.0278(2) 0.0253(2) 0.0270(2) 0.00531(18) 0.00960(18) 0.00108(17)
Cu2 0.0250(2) 0.0323(2) 0.0264(2) 0.00281(18) 0.01048(18) -0.00245(17)
S2 0.0232(4) 0.0259(4) 0.0257(5) 0.0040(3) 0.0038(3) 0.0010(3)
P2 0.0181(4) 0.0236(4) 0.0202(4) 0.0032(3) 0.0071(3) -0.0015(3)
P1 0.0272(4) 0.0284(5) 0.0208(5) -0.0007(4) 0.0100(4) -0.0079(4)
S1 0.0180(9) 0.0253(9) 0.0305(15) 0.0066(11) 0.0090(10) 0.0067(7)
F4 0.0611(17) 0.0270(12) 0.072(2) 0.0049(12) 0.0243(15) 0.0131(11)
F6 0.0312(13) 0.0503(15) 0.092(2) 0.0186(15) 0.0273(14) 0.0095(11)
N3 0.0174(13) 0.0281(15) 0.0299(17) 0.0010(12) 0.0071(11) -0.0023(11)
O8 0.0504(18) 0.0573(19) 0.0311(16) 0.0026(14) 0.0120(13) 0.0306(15)
O7 0.0332(14) 0.0294(14) 0.056(2) 0.0131(13) 0.0021(13) 0.0005(11)
N2 0.0314(15) 0.0280(15) 0.0246(16) 0.0008(12) 0.0087(12) 0.0064(12)
O6 0.0285(14) 0.0435(17) 0.0488(19) 0.0169(14) 0.0006(13) -0.0063(12)
O2 0.0335(15) 0.066(2) 0.051(2) 0.0157(17) 0.0031(14) 0.0229(15)
O1 0.0451(16) 0.0397(16) 0.0335(16) -0.0018(13) 0.0045(13) 0.0182(13)
N1 0.0246(14) 0.0283(15) 0.0249(16) 0.0027(12) 0.0033(12) -0.0021(12)
F5 0.129(3) 0.110(3) 0.046(2) 0.0126(18) 0.050(2) 0.061(3)
N5 0.0305(15) 0.0263(15) 0.0265(17) 0.0055(13) 0.0092(13) 0.0015(12)
O3 0.031(3) 0.036(4) 0.032(5) 0.001(3) 0.004(3) 0.002(2)
N4 0.0270(15) 0.0437(19) 0.0295(18) 0.0117(15) 0.0028(13) 0.0000(14)
C9 0.034(2) 0.043(2) 0.024(2) 0.0042(17) -0.0002(16) 0.0007(17)
C55 0.0326(18) 0.0237(17) 0.0240(19) 0.0056(14) 0.0070(15) 0.0040(14)
C53 0.0309(18) 0.0283(18) 0.031(2) 0.0014(15) 0.0136(15) 0.0058(14)
C30 0.0350(19) 0.0273(17) 0.0277(19) 0.0031(14) 0.0170(15) 0.0001(14)
C46 0.0184(14) 0.0326(17) 0.0225(18) 0.0091(14) 0.0092(13) 0.0011(12)
F2A 0.040(2) 0.028(2) 0.026(2) 0.0099(16) 0.0045(16) 0.0093(16)
C31 0.051(2) 0.0307(19) 0.034(2) 0.0087(16) 0.0251(19) 0.0124(17)
C24 0.042(2) 0.035(2) 0.026(2) -0.0074(16) 0.0188(17) -0.0158(16)
C13 0.0280(17) 0.0313(19) 0.030(2) -0.0031(15) 0.0048(15) 0.0031(15)
C35 0.0215(15) 0.0195(15) 0.0276(19) 0.0006(13) 0.0091(13) -0.0022(12)
C20 0.0320(18) 0.0261(17) 0.0251(19) -0.0015(14) 0.0161(14) -0.0065(13)
C37 0.0321(19) 0.0291(19) 0.046(2) -0.0034(17) 0.0186(17) 0.0058(15)
C19 0.0324(17) 0.0272(17) 0.0223(18) 0.0001(14) 0.0146(14) -0.0096(14)
C10 0.042(2) 0.042(2) 0.039(2) 0.0113(19) 0.0011(18) 0.0102(19)
C8 0.0234(16) 0.0290(18) 0.0246(19) 0.0030(14) 0.0025(14) -0.0069(14)
C29 0.0310(17) 0.0151(14) 0.0275(18) 0.0015(13) 0.0186(14) 0.0030(12)
C12 0.0299(18) 0.0294(18) 0.030(2) 0.0015(15) 0.0043(15) 0.0028(14)
C58 0.044(2) 0.033(2) 0.038(2) 0.0039(17) 0.0212(18) 0.0058(16)
C1 0.0242(17) 0.0308(18) 0.0194(18) 0.0025(14) 0.0039(13) -0.0080(14)
C36 0.0321(18) 0.0244(17) 0.029(2) -0.0005(15) 0.0130(15) 0.0023(14)
C51 0.0175(16) 0.052(2) 0.030(2) 0.0167(18) 0.0089(14) -0.0021(15)
C38 0.0253(17) 0.033(2) 0.044(2) 0.0048(17) 0.0106(16) 0.0081(15)
C26 0.0265(17) 0.0292(18) 0.029(2) -0.0015(15) 0.0114(15) -0.0050(14)
C47 0.0267(16) 0.0376(19) 0.0252(19) 0.0115(15) 0.0161(14) 0.0104(14)
C23 0.055(2) 0.0284(19) 0.041(3) -0.0117(17) 0.030(2) -0.0154(17)
C16 0.047(2) 0.030(2) 0.035(2) 0.0051(16) 0.0050(18) 0.0209(17)
C28 0.0186(14) 0.0200(15) 0.0230(18) -0.0027(12) 0.0097(12) -0.0032(12)
C6 0.0238(17) 0.040(2) 0.064(3) 0.032(2) 0.0183(18) 0.0127(16)
C50 0.0153(16) 0.073(3) 0.042(3) 0.025(2) 0.0096(16) 0.0055(17)
C11 0.041(2) 0.040(2) 0.036(2) 0.0038(18) 0.0012(18) 0.0094(19)
C15 0.042(2) 0.0271(18) 0.029(2) 0.0026(15) 0.0143(16) 0.0079(15)
C33 0.043(2) 0.0253(19) 0.104(4) 0.023(2) 0.050(3) 0.0109(17)
C39 0.0201(15) 0.0316(18) 0.036(2) 0.0007(15) 0.0064(14) 0.0022(13)
C34 0.0288(18) 0.0217(16) 0.070(3) 0.0079(18) 0.0285(19) 0.0067(14)
C2 0.0239(16) 0.0314(18) 0.0274(19) 0.0099(15) 0.0080(14) 0.0040(14)
C21 0.038(2) 0.0346(19) 0.038(2) 0.0019(16) 0.0250(17) 0.0004(16)
C48 0.036(2) 0.061(3) 0.036(2) 0.014(2) 0.0226(17) 0.0236(19)
C56 0.033(2) 0.039(2) 0.047(3) 0.0136(19) 0.0163(18) 0.0015(17)
C40 0.0186(16) 0.049(2) 0.040(2) 0.0087(18) 0.0036(15) 0.0042(16)
C32 0.063(3) 0.0233(18) 0.071(3) 0.020(2) 0.050(2) 0.0164(18)
C17 0.044(2) 0.035(2) 0.060(3) -0.001(2) 0.007(2) 0.0045(19)
C4 0.064(3) 0.044(2) 0.058(3) 0.020(2) 0.041(3) 0.019(2)
C22 0.060(3) 0.0279(19) 0.050(3) -0.0048(18) 0.039(2) -0.0061(18)
C5 0.052(3) 0.047(2) 0.071(3) 0.040(2) 0.043(2) 0.028(2)
C49 0.033(2) 0.083(3) 0.044(3) 0.029(2) 0.0267(19) 0.028(2)
C14 0.037(2) 0.052(3) 0.033(2) -0.0042(19) 0.0066(17) 0.0153(19)
C41 0.046(3) 0.070(3) 0.050(3) 0.015(2) 0.000(2) 0.020(2)
C3 0.048(2) 0.033(2) 0.037(2) 0.0096(18) 0.0224(19) 0.0004(18)
C42 0.031(2) 0.061(3) 0.043(3) 0.023(2) 0.0054(18) 0.0059(19)
C27 0.079(4) 0.038(2) 0.083(4) -0.009(3) 0.049(3) 0.008(2)
C18 0.080(4) 0.054(3) 0.034(3) -0.002(2) 0.002(2) 0.044(3)
C25 0.041(2) 0.047(3) 0.035(2) -0.0159(19) 0.0163(18) -0.0198(19)
C7 0.0232(16) 0.0301(18) 0.037(2) 0.0155(16) 0.0048(15) 0.0044(14)
C52 0.028(2) 0.049(2) 0.036(2) 0.0123(19) -0.0022(17) -0.0124(18)
F1A 0.071(4) 0.026(2) 0.043(3) 0.003(2) -0.004(3) -0.012(2)
F3A 0.077(4) 0.045(3) 0.044(3) 0.013(2) 0.035(3) 0.036(3)
C54 0.046(3) 0.128(5) 0.081(4) 0.041(4) 0.039(3) 0.053(3)
C45 0.039(2) 0.074(4) 0.058(3) 0.017(3) 0.015(2) -0.005(2)
C43 0.031(2) 0.084(4) 0.034(3) 0.013(2) 0.0046(18) -0.001(2)
C44 0.054(3) 0.098(4) 0.034(3) 0.004(3) 0.010(2) 0.000(3)
C57 0.040(3) 0.017(3) 0.023(3) -0.001(2) 0.007(2) 0.003(2)
O4 0.035(3) 0.041(3) 0.033(3) 0.009(2) 0.001(2) 0.007(2)
O5 0.037(3) 0.069(4) 0.040(3) 0.021(3) 0.023(2) 0.027(3)
O5A 0.102(7) 0.049(5) 0.038(4) 0.012(4) -0.005(4) -0.021(4)
F2 0.063(4) 0.036(3) 0.075(5) -0.005(3) -0.001(4) -0.021(3)
F1 0.057(4) 0.058(4) 0.030(3) -0.005(3) 0.001(3) 0.023(3)
F3 0.077(6) 0.042(4) 0.086(6) -0.025(4) -0.013(4) 0.033(4)
O4A 0.044(4) 0.043(4) 0.062(6) -0.013(4) 0.032(4) -0.002(3)
S1A 0.045(2) 0.0260(14) 0.028(2) 0.0012(15) 0.0061(17) -0.0103(12)
O3A 0.034(3) 0.018(3) 0.011(5) -0.004(3) 0.000(3) -0.004(2)
C57A 0.039(5) 0.022(4) 0.034(5) -0.010(3) -0.010(3) 0.003(3)

loop_
_atom_type_symbol
_atom_type_description
_atom_type_scat_dispersion_real
_atom_type_scat_dispersion_imag
_atom_type_scat_source
C C 0.0033 0.0016 'International Tables Vol C Tables 4.2.6.8 and 6.1.1.4'
H H 0.0000 0.0000 'International Tables Vol C Tables 4.2.6.8 and 6.1.1.4'
Cu Cu 0.3201 1.2651 'International Tables Vol C Tables 4.2.6.8 and 6.1.1.4'
F F 0.0171 0.0103 'International Tables Vol C Tables 4.2.6.8 and 6.1.1.4'
N N 0.0061 0.0033 'International Tables Vol C Tables 4.2.6.8 and 6.1.1.4'
O O 0.0106 0.0060 'International Tables Vol C Tables 4.2.6.8 and 6.1.1.4'
P P 0.1023 0.0942 'International Tables Vol C Tables 4.2.6.8 and 6.1.1.4'
S S 0.1246 0.1234 'International Tables Vol C Tables 4.2.6.8 and 6.1.1.4'

loop_
_geom_angle_atom_site_label_1
_geom_angle_atom_site_label_2
_geom_angle_atom_site_label_3
_geom_angle
P2 Cu1 N1 130.84(8)
N2 Cu1 P2 115.64(10)
N2 Cu1 N1 79.62(13)
N5 Cu1 P2 120.52(10)
N5 Cu1 N2 107.55(13)
N5 Cu1 N1 94.57(12)
N3 Cu2 P1 136.35(8)
O3 Cu2 P1 109.5(2)
O3 Cu2 N3 97.6(2)
N4 Cu2 P1 118.61(10)
N4 Cu2 N3 80.22(14)
N4 Cu2 O3 110.5(3)
O3A Cu2 P1 119.4(3)
O3A Cu2 N3 84.4(2)
O3A Cu2 N4 109.4(4)
O8 S2 O7 114.8(2)
O8 S2 C58 102.59(19)
O7 S2 C58 103.9(2)
O6 S2 O8 115.2(2)
O6 S2 O7 114.72(19)
O6 S2 C58 103.3(2)
C46 P2 Cu1 128.11(11)
C28 P2 Cu1 121.87(13)
C28 P2 C46 109.03(17)
C19 P1 Cu2 128.74(12)
C1 P1 Cu2 119.76(15)
C1 P1 C19 111.40(18)
O3 S1 C57 91.4(5)
O3 S1 O4 103.3(5)
O3 S1 O5 131.5(5)
O4 S1 C57 103.7(3)
O5 S1 C57 102.9(4)
O5 S1 O4 117.3(4)
C35 N3 Cu2 130.5(2)
C35 N3 C39 118.3(3)
C39 N3 Cu2 110.7(3)
C13 N2 Cu1 112.3(3)
C13 N2 C15 107.0(3)
C15 N2 Cu1 140.7(3)
C40 O2 C41 106.0(4)
C13 O1 C14 105.5(3)
C8 N1 Cu1 131.2(3)
C8 N1 C12 117.5(3)
C12 N1 Cu1 110.2(3)
C55 N5 Cu1 179.0(3)
S1 O3 Cu2 136.0(7)
C40 N4 Cu2 111.1(3)
C40 N4 C42 107.5(4)
C42 N4 Cu2 139.7(3)
C10 C9 H9 120.4
C8 C9 H9 120.4
C8 C9 C10 119.1(4)
N5 C55 C56 179.1(5)
H53A C53 H53B 109.5
H53A C53 H53C 109.5
H53B C53 H53C 109.5
C47 C53 H53A 109.5
C47 C53 H53B 109.5
C47 C53 H53C 109.5
C31 C30 H30 119.6
C31 C30 C29 120.8(4)
C29 C30 H30 119.6
C51 C46 P2 117.5(3)
C47 C46 P2 121.7(3)
C47 C46 C51 120.6(4)
C30 C31 H31 119.8
C32 C31 C30 120.3(4)
C32 C31 H31 119.8
C19 C24 C25 121.3(4)
C23 C24 C19 118.5(4)
C23 C24 C25 120.1(4)
N2 C13 O1 119.1(4)
N2 C13 C12 122.9(4)
O1 C13 C12 117.9(4)
N3 C35 C36 121.2(3)
N3 C35 C28 119.4(3)
C36 C35 C28 119.4(4)
C19 C20 C26 123.2(4)
C21 C20 C19 119.0(3)
C21 C20 C26 117.8(4)
C36 C37 H37 120.2
C36 C37 C38 119.5(4)
C38 C37 H37 120.2
C24 C19 P1 117.6(3)
C24 C19 C20 120.1(4)
C20 C19 P1 121.5(3)
C9 C10 H10 120.4
C11 C10 C9 119.2(4)
C11 C10 H10 120.4
N1 C8 C9 122.0(4)
N1 C8 C1 118.0(4)
C9 C8 C1 120.0(4)
C30 C29 C28 122.8(3)
C30 C29 C34 117.9(3)
C34 C29 C28 119.3(4)
N1 C12 C13 114.3(4)
N1 C12 C11 124.1(4)
C11 C12 C13 121.6(4)
F4 C58 S2 111.9(3)
F6 C58 S2 112.4(3)
F6 C58 F4 106.8(4)
F6 C58 F5 107.5(4)
F5 C58 S2 111.2(3)
F5 C58 F4 106.8(4)
C8 C1 P1 115.8(3)
C2 C1 P1 127.3(3)
C2 C1 C8 116.8(3)
C35 C36 H36 120.2
C37 C36 C35 119.5(4)
C37 C36 H36 120.2
C46 C51 C52 122.1(4)
C50 C51 C46 118.6(4)
C50 C51 C52 119.2(4)
C37 C38 H38 120.9
C37 C38 C39 118.2(4)
C39 C38 H38 120.9
C20 C26 H26A 109.5
C20 C26 H26B 109.5
C20 C26 H26C 109.5
H26A C26 H26B 109.5
H26A C26 H26C 109.5
H26B C26 H26C 109.5
C46 C47 C53 123.6(3)
C48 C47 C53 118.2(4)
C48 C47 C46 118.2(4)
C24 C23 H23 118.9
C22 C23 C24 122.1(4)
C22 C23 H23 118.9
C15 C16 H16 107.5
C17 C16 H16 107.5
C17 C16 C15 112.4(4)
C17 C16 C18 111.4(4)
C18 C16 H16 107.5
C18 C16 C15 110.4(4)
C35 C28 P2 115.4(3)
C29 C28 P2 128.1(3)
C29 C28 C35 116.4(3)
C5 C6 H6 119.8
C5 C6 C7 120.3(4)
C7 C6 H6 119.8
C51 C50 H50 119.2
C49 C50 C51 121.6(4)
C49 C50 H50 119.2
C10 C11 H11 121.0
C12 C11 C10 117.9(4)
C12 C11 H11 121.0
N2 C15 C16 111.4(3)
N2 C15 H15 109.2
N2 C15 C14 103.2(3)
C16 C15 H15 109.2
C16 C15 C14 114.4(3)
C14 C15 H15 109.2
C34 C33 H33 120.0
C34 C33 C32 120.1(4)
C32 C33 H33 120.0
N3 C39 C38 123.2(4)
N3 C39 C40 113.6(4)
C38 C39 C40 123.2(4)
C29 C34 H34 119.4
C33 C34 C29 121.1(4)
C33 C34 H34 119.4
C3 C2 C1 121.9(3)
C7 C2 C1 119.5(4)
C7 C2 C3 118.5(4)
C20 C21 H21 119.2
C22 C21 C20 121.6(4)
C22 C21 H21 119.2
C47 C48 H48 119.0
C49 C48 C47 121.9(5)
C49 C48 H48 119.0
C55 C56 H56A 109.5
C55 C56 H56B 109.5
C55 C56 H56C 109.5
H56A C56 H56B 109.5
H56A C56 H56C 109.5
H56B C56 H56C 109.5
O2 C40 C39 118.2(4)
N4 C40 O2 118.3(4)
N4 C40 C39 123.5(4)
C31 C32 C33 119.7(4)
C31 C32 H32 120.1
C33 C32 H32 120.1
C16 C17 H17A 109.5
C16 C17 H17B 109.5
C16 C17 H17C 109.5
H17A C17 H17B 109.5
H17A C17 H17C 109.5
H17B C17 H17C 109.5
C5 C4 H4 119.8
C5 C4 C3 120.4(5)
C3 C4 H4 119.8
C23 C22 C21 118.7(4)
C23 C22 C27 121.3(4)
C21 C22 C27 120.0(5)
C6 C5 C4 120.1(4)
C6 C5 H5 119.9
C4 C5 H5 119.9
C50 C49 C48 119.0(4)
C50 C49 C54 120.3(5)
C48 C49 C54 120.7(5)
O1 C14 C15 104.7(3)
O1 C14 H14A 110.8
O1 C14 H14B 110.8
C15 C14 H14A 110.8
C15 C14 H14B 110.8
H14A C14 H14B 108.9
O2 C41 H41A 110.7
O2 C41 H41B 110.7
O2 C41 C42 105.2(4)
H41A C41 H41B 108.8
C42 C41 H41A 110.7
C42 C41 H41B 110.7
C2 C3 H3 119.8
C4 C3 C2 120.4(4)
C4 C3 H3 119.8
N4 C42 C41 102.9(4)
N4 C42 H42 108.5
N4 C42 C43 113.2(4)
C41 C42 H42 108.5
C43 C42 C41 114.9(4)
C43 C42 H42 108.5
C22 C27 H27A 109.5
C22 C27 H27B 109.5
C22 C27 H27C 109.5
H27A C27 H27B 109.5
H27A C27 H27C 109.5
H27B C27 H27C 109.5
C16 C18 H18A 109.5
C16 C18 H18B 109.5
C16 C18 H18C 109.5
H18A C18 H18B 109.5
H18A C18 H18C 109.5
H18B C18 H18C 109.5
C24 C25 H25A 109.5
C24 C25 H25B 109.5
C24 C25 H25C 109.5
H25A C25 H25B 109.5
H25A C25 H25C 109.5
H25B C25 H25C 109.5
C6 C7 C2 120.2(4)
C6 C7 H7 119.9
C2 C7 H7 119.9
C51 C52 H52A 109.5
C51 C52 H52B 109.5
C51 C52 H52C 109.5
H52A C52 H52B 109.5
H52A C52 H52C 109.5
H52B C52 H52C 109.5
C49 C54 H54A 109.5
C49 C54 H54B 109.5
C49 C54 H54C 109.5
H54A C54 H54B 109.5
H54A C54 H54C 109.5
H54B C54 H54C 109.5
H45A C45 H45B 109.5
H45A C45 H45C 109.5
H45B C45 H45C 109.5
C43 C45 H45A 109.5
C43 C45 H45B 109.5
C43 C45 H45C 109.5
C42 C43 H43 106.7
C45 C43 C42 112.6(4)
C45 C43 H43 106.7
C44 C43 C42 111.1(4)
C44 C43 C45 112.5(5)
C44 C43 H43 106.7
C43 C44 H44A 109.5
C43 C44 H44B 109.5
C43 C44 H44C 109.5
H44A C44 H44B 109.5
H44A C44 H44C 109.5
H44B C44 H44C 109.5
F2A C57 S1 110.5(4)
F2A C57 F3A 108.1(5)
F1A C57 S1 111.6(5)
F1A C57 F2A 108.1(5)
F1A C57 F3A 107.7(6)
F3A C57 S1 110.8(4)
O5A S1A O4A 116.8(7)
O5A S1A C57A 102.7(6)
O4A S1A C57A 105.1(5)
O3A S1A O5A 107.3(7)
O3A S1A O4A 104.0(7)
O3A S1A C57A 121.6(6)
S1A O3A Cu2 153.1(9)
F2 C57A S1A 107.6(8)
F1 C57A F2 108.1(8)
F1 C57A S1A 112.5(7)
F3 C57A F2 108.2(9)
F3 C57A F1 109.4(10)
F3 C57A S1A 111.0(7)

loop_
_geom_bond_atom_site_label_1
_geom_bond_atom_site_label_2
_geom_bond_distance
Cu1 P2 2.1795(10)
Cu1 N2 2.072(3)
Cu1 N1 2.186(3)
Cu1 N5 2.016(3)
Cu2 P1 2.1603(10)
Cu2 N3 2.157(3)
Cu2 O3 2.156(8)
Cu2 N4 2.073(4)
Cu2 O3A 2.054(9)
S2 O8 1.431(3)
S2 O7 1.434(3)
S2 O6 1.429(3)
S2 C58 1.816(4)
P2 C46 1.821(4)
P2 C28 1.690(3)
P1 C19 1.815(4)
P1 C1 1.694(4)
S1 O3 1.402(6)
S1 C57 1.828(7)
S1 O4 1.434(5)
S1 O5 1.423(5)
F4 C58 1.335(5)
F6 C58 1.329(5)
N3 C35 1.338(5)
N3 C39 1.359(5)
N2 C13 1.276(5)
N2 C15 1.483(5)
O2 C40 1.353(5)
O2 C41 1.455(7)
O1 C13 1.340(5)
O1 C14 1.458(6)
N1 C8 1.348(5)
N1 C12 1.354(5)
F5 C58 1.333(5)
N5 C55 1.147(5)
N4 C40 1.274(6)
N4 C42 1.497(6)
C9 H9 0.9500
C9 C10 1.398(7)
C9 C8 1.390(6)
C55 C56 1.454(5)
C53 H53A 0.9800
C53 H53B 0.9800
C53 H53C 0.9800
C53 C47 1.505(5)
C30 H30 0.9500
C30 C31 1.381(6)
C30 C29 1.390(6)
C46 C51 1.407(5)
C46 C47 1.402(5)
F2A C57 1.329(6)
C31 H31 0.9500
C31 C32 1.378(6)
C24 C19 1.409(5)
C24 C23 1.398(7)
C24 C25 1.508(7)
C13 C12 1.467(6)
C35 C36 1.413(5)
C35 C28 1.483(5)
C20 C19 1.410(6)
C20 C26 1.508(5)
C20 C21 1.398(6)
C37 H37 0.9500
C37 C36 1.376(6)
C37 C38 1.382(6)
C10 H10 0.9500
C10 C11 1.384(7)
C8 C1 1.483(6)
C29 C28 1.474(5)
C29 C34 1.400(5)
C12 C11 1.377(6)
C1 C2 1.474(5)
C36 H36 0.9500
C51 C50 1.395(6)
C51 C52 1.517(7)
C38 H38 0.9500
C38 C39 1.387(6)
C26 H26A 0.9800
C26 H26B 0.9800
C26 H26C 0.9800
C47 C48 1.398(5)
C23 H23 0.9500
C23 C22 1.385(7)
C16 H16 1.0000
C16 C15 1.528(6)
C16 C17 1.518(7)
C16 C18 1.520(7)
C6 H6 0.9500
C6 C5 1.372(7)
C6 C7 1.393(6)
C50 H50 0.9500
C50 C49 1.377(8)
C11 H11 0.9500
C15 H15 1.0000
C15 C14 1.541(6)
C33 H33 0.9500
C33 C34 1.373(6)
C33 C32 1.381(8)
C39 C40 1.463(6)
C34 H34 0.9500
C2 C3 1.397(6)
C2 C7 1.396(5)
C21 H21 0.9500
C21 C22 1.386(6)
C48 H48 0.9500
C48 C49 1.382(7)
C56 H56A 0.9800
C56 H56B 0.9800
C56 H56C 0.9800
C32 H32 0.9500
C17 H17A 0.9800
C17 H17B 0.9800
C17 H17C 0.9800
C4 H4 0.9500
C4 C5 1.375(7)
C4 C3 1.387(6)
C22 C27 1.519(7)
C5 H5 0.9500
C49 C54 1.526(7)
C14 H14A 0.9900
C14 H14B 0.9900
C41 H41A 0.9900
C41 H41B 0.9900
C41 C42 1.537(8)
C3 H3 0.9500
C42 H42 1.0000
C42 C43 1.529(7)
C27 H27A 0.9800
C27 H27B 0.9800
C27 H27C 0.9800
C18 H18A 0.9800
C18 H18B 0.9800
C18 H18C 0.9800
C25 H25A 0.9800
C25 H25B 0.9800
C25 H25C 0.9800
C7 H7 0.9500
C52 H52A 0.9800
C52 H52B 0.9800
C52 H52C 0.9800
F1A C57 1.325(6)
F3A C57 1.337(7)
C54 H54A 0.9800
C54 H54B 0.9800
C54 H54C 0.9800
C45 H45A 0.9800
C45 H45B 0.9800
C45 H45C 0.9800
C45 C43 1.518(7)
C43 H43 1.0000
C43 C44 1.515(9)
C44 H44A 0.9800
C44 H44B 0.9800
C44 H44C 0.9800
O5A S1A 1.413(8)
F2 C57A 1.368(13)
F1 C57A 1.312(12)
F3 C57A 1.304(13)
O4A S1A 1.430(7)
S1A O3A 1.397(7)
S1A C57A 1.834(10)

loop_
_geom_torsion_atom_site_label_1
_geom_torsion_atom_site_label_2
_geom_torsion_atom_site_label_3
_geom_torsion_atom_site_label_4
_geom_torsion
Cu1 P2 C46 C51 50.5(3)
Cu1 P2 C46 C47 -123.9(3)
Cu1 P2 C28 C35 14.9(3)
Cu1 P2 C28 C29 -160.7(3)
Cu1 N2 C13 O1 178.4(3)
Cu1 N2 C13 C12 -3.2(5)
Cu1 N2 C15 C16 60.8(5)
Cu1 N2 C15 C14 -176.0(3)
Cu1 N1 C8 C9 -164.8(3)
Cu1 N1 C8 C1 17.5(5)
Cu1 N1 C12 C13 -9.1(4)
Cu1 N1 C12 C11 169.1(3)
Cu2 P1 C19 C24 54.0(4)
Cu2 P1 C19 C20 -115.6(3)
Cu2 P1 C1 C8 10.7(3)
Cu2 P1 C1 C2 -165.7(3)
Cu2 N3 C35 C36 -170.1(2)
Cu2 N3 C35 C28 12.8(4)
Cu2 N3 C39 C38 173.3(3)
Cu2 N3 C39 C40 -6.4(4)
Cu2 N4 C40 O2 168.2(3)
Cu2 N4 C40 C39 -9.5(5)
Cu2 N4 C42 C41 -161.0(4)
Cu2 N4 C42 C43 74.4(5)
P2 C46 C51 C50 -175.3(3)
P2 C46 C51 C52 7.4(5)
P2 C46 C47 C53 -8.0(5)
P2 C46 C47 C48 173.5(3)
P1 C1 C2 C3 41.9(5)
P1 C1 C2 C7 -142.0(3)
N3 C35 C36 C37 -2.2(5)
N3 C35 C28 P2 48.0(4)
N3 C35 C28 C29 -135.9(3)
N3 C39 C40 O2 -166.4(3)
N3 C39 C40 N4 11.3(5)
O8 S2 C58 F4 -63.8(4)
O8 S2 C58 F6 56.3(4)
O8 S2 C58 F5 176.9(3)
O7 S2 C58 F4 176.4(3)
O7 S2 C58 F6 -63.6(4)
O7 S2 C58 F5 57.1(4)
N2 C13 C12 N1 9.0(5)
N2 C13 C12 C11 -169.3(4)
N2 C15 C14 O1 -6.2(4)
O6 S2 C58 F4 56.3(4)
O6 S2 C58 F6 176.4(3)
O6 S2 C58 F5 -63.0(4)
O2 C41 C42 N4 -3.1(5)
O2 C41 C42 C43 120.4(4)
O1 C13 C12 N1 -172.6(3)
O1 C13 C12 C11 9.1(6)
N1 C8 C1 P1 48.5(4)
N1 C8 C1 C2 -134.7(3)
N1 C12 C11 C10 -0.7(6)
O3 S1 C57 F2A 79.6(5)
O3 S1 C57 F1A -160.1(6)
O3 S1 C57 F3A -40.1(6)
N4 C42 C43 C45 58.1(6)
N4 C42 C43 C44 -69.0(5)
C9 C10 C11 C12 0.3(6)
C9 C8 C1 P1 -129.2(3)
C9 C8 C1 C2 47.5(5)
C53 C47 C48 C49 -177.5(4)
C30 C31 C32 C33 0.5(6)
C30 C29 C28 P2 37.5(5)
C30 C29 C28 C35 -138.0(3)
C30 C29 C34 C33 0.4(6)
C46 P2 C28 C35 -175.6(3)
C46 P2 C28 C29 8.8(4)
C46 C51 C50 C49 2.2(6)
C46 C47 C48 C49 1.1(6)
C31 C30 C29 C28 174.7(3)
C31 C30 C29 C34 -2.0(5)
C24 C23 C22 C21 -2.0(7)
C24 C23 C22 C27 177.8(5)
C13 N2 C15 C16 -117.8(4)
C13 N2 C15 C14 5.4(4)
C13 O1 C14 C15 5.0(4)
C13 C12 C11 C10 177.4(4)
C35 N3 C39 C38 0.3(5)
C35 N3 C39 C40 -179.4(3)
C20 C21 C22 C23 1.5(6)
C20 C21 C22 C27 -178.3(4)
C37 C38 C39 N3 -0.9(6)
C37 C38 C39 C40 178.7(4)
C19 P1 C1 C8 -172.7(3)
C19 P1 C1 C2 10.9(4)
C19 C24 C23 C22 0.5(6)
C19 C20 C21 C22 0.4(6)
C10 C9 C8 N1 -2.4(6)
C10 C9 C8 C1 175.2(4)
C8 N1 C12 C13 -178.6(3)
C8 N1 C12 C11 -0.4(5)
C8 C9 C10 C11 1.2(6)
C8 C1 C2 C3 -134.4(4)
C8 C1 C2 C7 41.7(5)
C29 C30 C31 C32 1.6(6)
C12 N1 C8 C9 2.0(5)
C12 N1 C8 C1 -175.7(3)
C1 P1 C19 C24 -122.2(3)
C1 P1 C19 C20 68.2(3)
C1 C2 C3 C4 176.8(4)
C1 C2 C7 C6 -177.8(4)
C36 C35 C28 P2 -129.2(3)
C36 C35 C28 C29 46.9(4)
C36 C37 C38 C39 -0.1(6)
C51 C46 C47 C53 177.8(4)
C51 C46 C47 C48 -0.7(5)
C51 C50 C49 C48 -1.8(7)
C51 C50 C49 C54 178.7(4)
C38 C37 C36 C35 1.6(5)
C38 C39 C40 O2 14.0(6)
C38 C39 C40 N4 -168.4(4)
C26 C20 C19 P1 -13.0(5)
C26 C20 C19 C24 177.6(4)
C26 C20 C21 C22 -179.2(4)
C47 C46 C51 C50 -0.9(6)
C47 C46 C51 C52 -178.1(4)
C47 C48 C49 C50 0.1(7)
C47 C48 C49 C54 179.6(4)
C23 C24 C19 P1 -168.3(3)
C23 C24 C19 C20 1.5(6)
C16 C15 C14 O1 115.0(4)
C28 P2 C46 C51 -118.2(3)
C28 P2 C46 C47 67.4(3)
C28 C35 C36 C37 174.9(3)
C28 C29 C34 C33 -176.4(4)
C15 N2 C13 O1 -2.5(5)
C15 N2 C13 C12 175.8(3)
C39 N3 C35 C36 1.3(5)
C39 N3 C35 C28 -175.8(3)
C34 C29 C28 P2 -145.8(3)
C34 C29 C28 C35 38.7(5)
C34 C33 C32 C31 -2.0(7)
C21 C20 C19 P1 167.4(3)
C21 C20 C19 C24 -1.9(5)
C40 O2 C41 C42 3.0(5)
C40 N4 C42 C41 2.0(4)
C40 N4 C42 C43 -122.5(4)
C32 C33 C34 C29 1.6(7)
C17 C16 C15 N2 55.9(4)
C17 C16 C15 C14 -60.6(5)
C5 C6 C7 C2 1.3(6)
C5 C4 C3 C2 0.6(7)
C14 O1 C13 N2 -1.8(5)
C14 O1 C13 C12 179.8(3)
C41 O2 C40 N4 -1.9(5)
C41 O2 C40 C39 175.9(4)
C41 C42 C43 C45 -59.6(6)
C41 C42 C43 C44 173.2(5)
C3 C2 C7 C6 -1.6(6)
C3 C4 C5 C6 -0.9(7)
C42 N4 C40 O2 -0.2(5)
C42 N4 C40 C39 -177.8(4)
C18 C16 C15 N2 -179.1(3)
C18 C16 C15 C14 64.4(5)
C25 C24 C19 P1 12.3(5)
C25 C24 C19 C20 -177.9(4)
C25 C24 C23 C22 179.9(4)
C7 C6 C5 C4 -0.1(7)
C7 C2 C3 C4 0.6(6)
C52 C51 C50 C49 179.5(4)
C57 S1 O3 Cu2 179.6(7)
O4 S1 O3 Cu2 75.2(7)
O4 S1 C57 F2A -176.3(4)
O4 S1 C57 F1A -56.0(5)
O4 S1 C57 F3A 63.9(5)
O5 S1 O3 Cu2 -71.8(11)
O5 S1 C57 F2A -53.6(5)
O5 S1 C57 F1A 66.7(5)
O5 S1 C57 F3A -173.4(5)
O5A S1A O3A Cu2 -147.4(12)
O5A S1A C57A F2 58.6(9)
O5A S1A C57A F1 177.6(9)
O5A S1A C57A F3 -59.5(11)
O4A S1A O3A Cu2 -23.0(14)
O4A S1A C57A F2 -64.0(8)
O4A S1A C57A F1 54.9(10)
O4A S1A C57A F3 177.8(9)
O3A S1A C57A F2 178.5(9)
O3A S1A C57A F1 -62.5(11)
O3A S1A C57A F3 60.4(12)
C57A S1A O3A Cu2 95.0(13)
